data_7249176
loop_
_publ_author_name
'Carvalho, Paulo S.'
'Diniz, Luan F.'
'Fernandes, Christian'

_publ_section_title
;
 Spontaneous resolution of RS-fluoxetine through tetrafluoroborate
 conglomerate salt and racemic kryptoracemate formation via the sulfate
 ion
;
_journal_issue 36
_journal_name_full CrystEngComm
_journal_page_first 4975
_journal_page_last 4984
_journal_paper_doi 10.1039/D4CE00643G
_journal_volume 26
_journal_year 2024
_chemical_formula_moiety '0.494(O4 S), C17 H19 F3 N O, H2 O'
_chemical_formula_sum 'C17 H21 F3 N O3.97 S0.5'
_chemical_formula_weight 375.98
_chemical_name_systematic 'Fluoxetine sulfate hydrate'
_space_group_crystal_system monoclinic
_space_group_IT_number 5
_space_group_name_Hall 'C 2y'
_space_group_name_H-M_alt 'C 1 2 1'
_atom_sites_solution_hydrogens mixed
_atom_sites_solution_primary dual
_audit_creation_date 2024-01-30
_audit_creation_method
;
Olex2 1.5
(compiled 2023.08.24 svn.re1ec1418 for OlexSys, GUI svn.r6817)
;
_audit_update_record
;
2024-04-25 deposited with the CCDC.	2024-08-05 downloaded from the CCDC.
;
_cell_angle_alpha 90
_cell_angle_beta 106.070(11)
_cell_angle_gamma 90
_cell_formula_units_Z 8
_cell_length_a 36.047(7)
_cell_length_b 10.1156(17)
_cell_length_c 10.3307(16)
_cell_measurement_reflns_used 9172
_cell_measurement_temperature 100.00
_cell_measurement_theta_max 26.39
_cell_measurement_theta_min 2.66
_cell_volume 3619.8(11)
_computing_molecular_graphics 'Olex2 1.5 (Dolomanov et al., 2009)'
_computing_publication_material 'Olex2 1.5 (Dolomanov et al., 2009)'
_computing_structure_refinement 'SHELXL 2014/7 (Sheldrick, 2015)'
_computing_structure_solution 'SHELXT 2014/5 (Sheldrick, 2014)'
_diffrn_ambient_temperature 100.00
_diffrn_measured_fraction_theta_full 1.000
_diffrn_measured_fraction_theta_max 0.978
_diffrn_measurement_device_type 'Bruker APEX-II CCD'
_diffrn_measurement_method '\f and \w scans'
_diffrn_radiation_type MoK\a
_diffrn_radiation_wavelength 0.71073
_diffrn_reflns_av_R_equivalents 0.0873
_diffrn_reflns_av_unetI/netI 0.0418
_diffrn_reflns_Laue_measured_fraction_full 1.000
_diffrn_reflns_Laue_measured_fraction_max 0.978
_diffrn_reflns_limit_h_max 42
_diffrn_reflns_limit_h_min -42
_diffrn_reflns_limit_k_max 12
_diffrn_reflns_limit_k_min -12
_diffrn_reflns_limit_l_max 12
_diffrn_reflns_limit_l_min -12
_diffrn_reflns_number 62222
_diffrn_reflns_point_group_measured_fraction_full 1.000
_diffrn_reflns_point_group_measured_fraction_max 0.977
_diffrn_reflns_theta_full 25.023
_diffrn_reflns_theta_max 25.023
_diffrn_reflns_theta_min 2.051
_diffrn_standards_number 0
_exptl_absorpt_coefficient_mu 0.172
_exptl_absorpt_correction_type none
_exptl_crystal_colour colourless
_exptl_crystal_colour_lustre clear
_exptl_crystal_colour_modifier light
_exptl_crystal_colour_primary colourless
_exptl_crystal_density_diffrn 1.380
_exptl_crystal_description prism
_exptl_crystal_F_000 1574
_exptl_crystal_size_max 0.2
_exptl_crystal_size_mid 0.2
_exptl_crystal_size_min 0.17
_refine_diff_density_max 0.890
_refine_diff_density_min -0.981
_refine_diff_density_rms 0.147
_refine_ls_abs_structure_details
;
 Flack x determined using 2347 quotients [(I+)-(I-)]/[(I+)+(I-)]
 (Parsons, Flack and Wagner, Acta Cryst. B69 (2013) 249-259).
;
_refine_ls_abs_structure_Flack 0.11(3)
_refine_ls_extinction_method none
_refine_ls_goodness_of_fit_ref 1.086
_refine_ls_hydrogen_treatment constr
_refine_ls_matrix_type full
_refine_ls_number_parameters 329
_refine_ls_number_reflns 6370
_refine_ls_number_restraints 1
_refine_ls_restrained_S_all 1.086
_refine_ls_R_factor_all 0.1398
_refine_ls_R_factor_gt 0.1315
_refine_ls_shift/su_max 0.000
_refine_ls_shift/su_mean 0.000
_refine_ls_structure_factor_coef Fsqd
_refine_ls_weighting_details 'w=1/[\s^2^(Fo^2^)+100.6538P] where P=(Fo^2^+2Fc^2^)/3'
_refine_ls_weighting_scheme calc
_refine_ls_wR_factor_gt 0.2832
_refine_ls_wR_factor_ref 0.2879
_reflns_Friedel_coverage 0.883
_reflns_Friedel_fraction_full 1.000
_reflns_Friedel_fraction_max 0.976
_reflns_number_gt 5860
_reflns_number_total 6370
_reflns_threshold_expression 'I > 2\s(I)'
_cod_data_source_file d4ce00643g2.cif
_cod_data_source_block flx-so4-h
_cod_depositor_comments 'Adding full bibliography for 7249175--7249177.cif.'
_cod_original_formula_sum 'C17 H21 F3 N O3.97 S0.50'
_cod_database_code 7249176
_shelx_shelxl_version_number 2014/7
_shelx_space_group_comment
;
The symmetry employed for this shelxl refinement is uniquely defined
by the following loop, which should always be used as a source of
symmetry information in preference to the above space-group names.
They are only intended as comments.
;
_shelx_estimated_absorpt_t_max 0.971
_shelx_estimated_absorpt_t_min 0.966
_olex2_refinement_description
;
1. Twinned data refinement
 Scales: 0.957(3)
 0.043(3)
2. Fixed Uiso
 At 1.2 times of:
  All C(H) groups, All C(H,H) groups, All N(H,H) groups
 At 1.5 times of:
  All C(H,H,H) groups, All O(H,H) groups
3. Uiso/Uaniso restraints and constraints
Uanis(O01G) = Uanis(O008)
Uanis(C017) = Uanis(C01B) = Uanis(C01D) = Uanis(C018) = Uanis(C01A) =
Uanis(C014)
Uanis(C00B) = Uanis(C012)
Uanis(O1) = Uanis(O011)
Uanis(O01F) = Uanis(O1) = Uanis(O011)
Uanis(O0) = Uanis(O2)
Uanis(C00V) = Uanis(C012)
Uanis(C00O) = Uanis(C00G) = Uanis(C00N) = Uanis(C00U) = Uanis(C00H) =
Uanis(C00M)
Uanis(C00J) = Uanis(C013) = Uanis(C00W) = Uanis(C00Y) = Uanis(C00R) =
Uanis(C00E)
Uanis(C00F) = Uanis(C010) = Uanis(C00P) = Uanis(C00K) = Uanis(C015) =
Uanis(C00Q)
Uanis(O00C) = Uanis(O0) = Uanis(O2)
4. Others
 Fixed Sof: O0(0.5) H0A(0.5) H0B(0.5) O01F(0.5) O1(0.45) O2(0.5) H2A(0.5)
 H2B(0.5)
5.a Free rotating group:
 O00C(H00M,H00N), O0(H0A,H0B), O2(H2A,H2B)
5.b Ternary CH refined with riding coordinates:
 C00V(H00V), C00X(H00X)
5.c Secondary CH2 refined with riding coordinates:
 N00A(H00F,H00I), C00B(H00A,H00B), N00D(H00C,H00D), C012(H01A,H01B), C016(H01F,
 H01G), C019(H01H,H01I)
5.d Aromatic/amide H refined with riding coordinates:
 C00E(H00E), C00G(H00G), C00H(H00H), C00O(H00O), C00P(H00P), C00Q(H00Q),
 C00R(H00R), C00U(H00U), C00W(H00W), C00Y(H00Y), C010(H010), C013(H013),
 C014(H014), C015(H015), C018(H018), C01A(H01J), C01B(H01K), C01D(H01L)
5.e Idealised Me refined as rotating group:
 C00T(H00J,H00K,H00L), C01E(H01C,H01D,H01E)
;
_olex2_submission_special_instructions 'No special instructions were received'

loop_
_space_group_symop_operation_xyz
'x, y, z'
'-x, y, -z'
'x+1/2, y+1/2, z'
'-x+1/2, y+1/2, -z'

loop_
_atom_site_label
_atom_site_type_symbol
_atom_site_fract_x
_atom_site_fract_y
_atom_site_fract_z
_atom_site_U_iso_or_equiv
_atom_site_adp_type
_atom_site_occupancy
_atom_site_site_symmetry_order
_atom_site_calc_flag
_atom_site_refinement_flags_posn
_atom_site_refinement_flags_adp
_atom_site_refinement_flags_occupancy
_atom_site_disorder_assembly
_atom_site_disorder_group
S001 S 0.5000 0.8645(4) 0.0000 0.0234(10) Uani 1 2 d S T P . .
S002 S 0.5000 0.1468(6) 0.5000 0.081(3) Uani 1 2 d S T P . .
F003 F 0.7150(3) 0.4241(11) 1.5549(8) 0.046(3) Uani 1 1 d . . . . .
F004 F 0.7286(3) 0.5763(9) 1.4272(9) 0.044(2) Uani 1 1 d . . . . .
O005 O 0.6155(3) 0.2180(10) 0.9976(9) 0.029(2) Uani 1 1 d . . . . .
F006 F 0.7621(2) 0.3939(10) 1.4646(8) 0.040(2) Uani 1 1 d . . . . .
O007 O 0.6440(3) 0.8945(10) 0.2930(10) 0.031(2) Uani 1 1 d . . . . .
O008 O 0.4669(4) 0.7857(15) 0.0112(15) 0.069(3) Uani 1 1 d . . . . .
F009 F 0.6822(3) 0.4979(10) -0.1247(11) 0.056(3) Uani 1 1 d . . . . .
N00A N 0.5525(4) 1.1405(11) 0.2565(11) 0.027(3) Uani 1 1 d . . . . .
H00F H 0.5394 1.1515 0.3195 0.032 Uiso 1 1 calc R U . . .
H00I H 0.5432 1.0666 0.2082 0.032 Uiso 1 1 calc R U . . .
C00B C 0.5826(4) -0.0778(12) 0.7841(13) 0.0205(16) Uani 1 1 d . . . . .
H00A H 0.5950 -0.0601 0.7113 0.025 Uiso 1 1 calc R U . . .
H00B H 0.5981 -0.1452 0.8450 0.025 Uiso 1 1 calc R U . . .
O00C O 0.4614(4) 0.5094(10) 0.0117(14) 0.047(3) Uani 1 1 d G . . . .
H00M H 0.4833 0.5113 -0.0080 0.070 Uiso 1 1 d G U . . .
H00N H 0.4556 0.5922 0.0186 0.070 Uiso 1 1 d G U . . .
N00D N 0.5418(4) -0.1283(16) 0.7243(12) 0.042(3) Uani 1 1 d . . . . .
H00C H 0.5294 -0.1333 0.7900 0.050 Uiso 1 1 calc R U . . .
H00D H 0.5285 -0.0707 0.6604 0.050 Uiso 1 1 calc R U . . .
C00E C 0.6740(4) 0.0176(14) 0.8351(14) 0.0290(13) Uani 1 1 d . . . . .
H00E H 0.6787 -0.0533 0.8978 0.035 Uiso 1 1 calc R U . . .
C00F C 0.6561(4) 0.8183(15) 0.1997(14) 0.0294(13) Uani 1 1 d . . . . .
C00G C 0.6354(4) 0.3855(13) 1.1584(13) 0.0254(12) Uani 1 1 d . . . . .
H00G H 0.6110 0.4265 1.1222 0.030 Uiso 1 1 calc R U . . .
C00H C 0.7083(4) 0.2637(13) 1.2637(13) 0.0254(12) Uani 1 1 d . . . . .
H00H H 0.7328 0.2231 1.2997 0.030 Uiso 1 1 calc R U . . .
F00I F 0.7023(4) 0.6778(14) -0.1842(12) 0.080(4) Uani 1 1 d . . . . .
C00J C 0.6466(4) 0.1084(14) 0.8379(15) 0.0290(13) Uani 1 1 d . . . . .
C00K C 0.6856(4) 0.6770(15) 0.0220(13) 0.0294(13) Uani 1 1 d . . . . .
F00L F 0.7391(4) 0.5742(19) -0.0242(14) 0.117(7) Uani 1 1 d . . . . .
C00M C 0.6974(4) 0.3806(14) 1.3208(13) 0.0254(12) Uani 1 1 d . . . . .
C00N C 0.6453(4) 0.2687(13) 1.1025(14) 0.0254(12) Uani 1 1 d . . . . .
C00O C 0.6620(4) 0.4377(13) 1.2662(13) 0.0254(12) Uani 1 1 d . . . . .
H00O H 0.6558 0.5167 1.3053 0.030 Uiso 1 1 calc R U . . .
C00P C 0.6468(4) 0.6658(15) 0.0139(14) 0.0294(13) Uani 1 1 d . . . . .
H00P H 0.6307 0.6094 -0.0515 0.035 Uiso 1 1 calc R U . . .
C00Q C 0.6945(4) 0.8313(14) 0.2104(14) 0.0294(13) Uani 1 1 d . . . . .
H00Q H 0.7105 0.8869 0.2770 0.035 Uiso 1 1 calc R U . . .
C00R C 0.6954(4) 0.0268(14) 0.7411(15) 0.0290(13) Uani 1 1 d . . . . .
H00R H 0.7141 -0.0386 0.7392 0.035 Uiso 1 1 calc R U . . .
C00S C 0.7261(4) 0.4420(14) 1.4386(14) 0.029(3) Uani 1 1 d . . . . .
C00T C 0.5453(5) 1.2588(13) 0.1632(15) 0.034(4) Uani 1 1 d . . . . .
H00J H 0.5565 1.2422 0.0882 0.051 Uiso 1 1 calc R U . . .
H00K H 0.5574 1.3372 0.2130 0.051 Uiso 1 1 calc R U . . .
H00L H 0.5175 1.2735 0.1280 0.051 Uiso 1 1 calc R U . . .
C00U C 0.6807(4) 0.2117(13) 1.1507(13) 0.0254(12) Uani 1 1 d . . . . .
H00U H 0.6869 0.1354 1.1072 0.030 Uiso 1 1 calc R U . . .
C00V C 0.6220(4) 0.0934(12) 0.9338(13) 0.0205(16) Uani 1 1 d . . . . .
H00V H 0.6342 0.0276 1.0050 0.025 Uiso 1 1 calc R U . . .
C00W C 0.6618(4) 0.2304(14) 0.6515(15) 0.0290(13) Uani 1 1 d . . . . .
H00W H 0.6577 0.3033 0.5912 0.035 Uiso 1 1 calc R U . . .
C00X C 0.6051(4) 0.8741(15) 0.3070(14) 0.030(3) Uani 1 1 d . . . . .
H00X H 0.5857 0.8796 0.2167 0.037 Uiso 1 1 calc R U . . .
C00Y C 0.6891(4) 0.1325(14) 0.6498(15) 0.0290(13) Uani 1 1 d . . . . .
H00Y H 0.7036 0.1377 0.5859 0.035 Uiso 1 1 calc R U . . .
C00Z C 0.7039(5) 0.600(2) -0.070(2) 0.054(5) Uani 1 1 d . . . . .
C010 C 0.6315(4) 0.7376(14) 0.1019(13) 0.0294(13) Uani 1 1 d . . . . .
H010 H 0.6048 0.7321 0.0960 0.035 Uiso 1 1 calc R U . . .
O011 O 0.4976(4) 0.2156(16) 0.3849(12) 0.065(4) Uani 1 1 d . . . . .
C012 C 0.5811(4) 0.0503(12) 0.8630(13) 0.0205(16) Uani 1 1 d . . . . .
H01A H 0.5677 0.1204 0.8005 0.025 Uiso 1 1 calc R U . . .
H01B H 0.5666 0.0347 0.9301 0.025 Uiso 1 1 calc R U . . .
C013 C 0.6399(4) 0.2157(14) 0.7497(14) 0.0290(13) Uani 1 1 d . . . . .
H013 H 0.6209 0.2795 0.7538 0.035 Uiso 1 1 calc R U . . .
C014 C 0.5677(5) 0.6684(16) 0.3258(15) 0.0390(16) Uani 1 1 d . . . . .
H014 H 0.5485 0.6985 0.2483 0.047 Uiso 1 1 calc R U . . .
C015 C 0.7095(4) 0.7610(14) 0.1210(13) 0.0294(13) Uani 1 1 d . . . . .
H015 H 0.7361 0.7691 0.1261 0.035 Uiso 1 1 calc R U . . .
C016 C 0.5991(5) 0.9859(17) 0.3950(15) 0.043(4) Uani 1 1 d . . . . .
H01F H 0.6214 0.9894 0.4763 0.051 Uiso 1 1 calc R U . . .
H01G H 0.5758 0.9674 0.4248 0.051 Uiso 1 1 calc R U . . .
C017 C 0.6015(5) 0.7411(16) 0.3732(15) 0.0390(16) Uani 1 1 d . . . . .
C018 C 0.5916(5) 0.5131(17) 0.5066(15) 0.0390(16) Uani 1 1 d . . . . .
H018 H 0.5880 0.4358 0.5541 0.047 Uiso 1 1 calc R U . . .
C019 C 0.5944(5) 1.1221(18) 0.3256(18) 0.046(5) Uani 1 1 d . . . . .
H01H H 0.6037 1.1927 0.3932 0.056 Uiso 1 1 calc R U . . .
H01I H 0.6096 1.1258 0.2593 0.056 Uiso 1 1 calc R U . . .
C01A C 0.5611(5) 0.5510(16) 0.3899(15) 0.0390(16) Uani 1 1 d . . . . .
H01J H 0.5381 0.5005 0.3583 0.047 Uiso 1 1 calc R U . . .
C01B C 0.6310(5) 0.6992(16) 0.4874(14) 0.0390(16) Uani 1 1 d . . . . .
H01K H 0.6542 0.7479 0.5201 0.047 Uiso 1 1 calc R U . . .
O0 O 0.4446(8) 0.385(2) 0.210(3) 0.047(3) Uani 0.5 1 d G . P A 2
H0A H 0.4278 0.3300 0.1624 0.070 Uiso 0.5 1 d G U P A 2
H0B H 0.4521 0.4318 0.1516 0.070 Uiso 0.5 1 d G U P A 2
C01D C 0.6239(5) 0.5790(16) 0.5512(15) 0.0390(16) Uani 1 1 d . . . . .
H01L H 0.6431 0.5467 0.6274 0.047 Uiso 1 1 calc R U . . .
C01E C 0.5422(5) -0.2607(17) 0.6629(16) 0.041(4) Uani 1 1 d . . . . .
H01C H 0.5529 -0.2535 0.5858 0.061 Uiso 1 1 calc R U . . .
H01D H 0.5158 -0.2950 0.6324 0.061 Uiso 1 1 calc R U . . .
H01E H 0.5581 -0.3210 0.7298 0.061 Uiso 1 1 calc R U . . .
O01F O 0.4932(8) 0.008(3) 0.545(2) 0.065(4) Uani 0.5 1 d . . P B .
O01G O 0.5121(4) 0.9395(15) 0.1235(15) 0.069(3) Uani 1 1 d . . . . .
O1 O 0.5517(9) 0.145(4) 0.547(3) 0.065(4) Uani 0.45 1 d . . P B 1
O2 O 0.4515(8) 0.422(2) 0.282(3) 0.047(3) Uani 0.5 1 d G . P C 1
H2A H 0.4682 0.3746 0.3406 0.070 Uiso 0.5 1 d G U P C 1
H2B H 0.4643 0.4916 0.2703 0.070 Uiso 0.5 1 d G U P C 1

loop_
_atom_site_aniso_label
_atom_site_aniso_U_11
_atom_site_aniso_U_22
_atom_site_aniso_U_33
_atom_site_aniso_U_23
_atom_site_aniso_U_13
_atom_site_aniso_U_12
S001 0.037(3) 0.007(2) 0.017(2) 0.000 -0.0085(19) 0.000
S002 0.200(11) 0.012(3) 0.069(5) 0.000 0.101(6) 0.000
F003 0.048(6) 0.068(7) 0.020(4) -0.005(4) 0.006(4) -0.021(5)
F004 0.053(6) 0.034(5) 0.030(5) -0.005(4) -0.012(4) -0.016(4)
O005 0.030(5) 0.029(5) 0.020(5) -0.006(4) -0.006(4) -0.001(4)
F006 0.036(5) 0.052(6) 0.025(4) 0.007(4) -0.002(4) -0.003(4)
O007 0.032(5) 0.035(6) 0.025(5) 0.001(4) 0.005(4) -0.003(4)
O008 0.064(6) 0.077(7) 0.078(7) -0.060(6) 0.038(6) -0.046(6)
F009 0.078(8) 0.039(6) 0.061(7) -0.013(5) 0.037(6) -0.001(5)
N00A 0.047(7) 0.019(6) 0.012(5) -0.006(5) 0.003(5) -0.011(5)
C00B 0.028(4) 0.012(3) 0.022(4) 0.003(3) 0.007(3) 0.000(3)
O00C 0.056(6) 0.008(4) 0.070(8) 0.001(4) 0.005(6) -0.001(4)
N00D 0.038(7) 0.065(10) 0.024(6) -0.028(7) 0.012(5) -0.010(7)
C00E 0.036(3) 0.022(3) 0.032(3) 0.007(2) 0.013(3) 0.001(2)
C00F 0.036(3) 0.027(3) 0.020(3) 0.006(2) -0.001(2) 0.004(2)
C00G 0.033(3) 0.017(2) 0.023(3) 0.001(2) 0.003(2) 0.000(2)
C00H 0.033(3) 0.017(2) 0.023(3) 0.001(2) 0.003(2) 0.000(2)
F00I 0.115(11) 0.084(10) 0.058(7) 0.014(7) 0.053(8) 0.014(8)
C00J 0.036(3) 0.022(3) 0.032(3) 0.007(2) 0.013(3) 0.001(2)
C00K 0.036(3) 0.027(3) 0.020(3) 0.006(2) -0.001(2) 0.004(2)
F00L 0.071(9) 0.183(17) 0.079(10) -0.068(11) -0.008(7) 0.076(11)
C00M 0.033(3) 0.017(2) 0.023(3) 0.001(2) 0.003(2) 0.000(2)
C00N 0.033(3) 0.017(2) 0.023(3) 0.001(2) 0.003(2) 0.000(2)
C00O 0.033(3) 0.017(2) 0.023(3) 0.001(2) 0.003(2) 0.000(2)
C00P 0.036(3) 0.027(3) 0.020(3) 0.006(2) -0.001(2) 0.004(2)
C00Q 0.036(3) 0.027(3) 0.020(3) 0.006(2) -0.001(2) 0.004(2)
C00R 0.036(3) 0.022(3) 0.032(3) 0.007(2) 0.013(3) 0.001(2)
C00S 0.035(8) 0.028(8) 0.020(7) 0.005(6) 0.003(6) 0.003(6)
C00T 0.066(11) 0.010(6) 0.026(7) -0.002(6) 0.014(7) -0.012(7)
C00U 0.033(3) 0.017(2) 0.023(3) 0.001(2) 0.003(2) 0.000(2)
C00V 0.028(4) 0.012(3) 0.022(4) 0.003(3) 0.007(3) 0.000(3)
C00W 0.036(3) 0.022(3) 0.032(3) 0.007(2) 0.013(3) 0.001(2)
C00X 0.027(7) 0.036(8) 0.022(7) -0.007(7) -0.005(5) -0.014(7)
C00Y 0.036(3) 0.022(3) 0.032(3) 0.007(2) 0.013(3) 0.001(2)
C00Z 0.039(10) 0.055(12) 0.053(12) -0.017(9) -0.010(8) 0.017(9)
C010 0.036(3) 0.027(3) 0.020(3) 0.006(2) -0.001(2) 0.004(2)
O011 0.067(7) 0.103(10) 0.034(6) 0.023(6) 0.025(5) 0.044(7)
C012 0.028(4) 0.012(3) 0.022(4) 0.003(3) 0.007(3) 0.000(3)
C013 0.036(3) 0.022(3) 0.032(3) 0.007(2) 0.013(3) 0.001(2)
C014 0.058(4) 0.038(4) 0.022(3) 0.006(3) 0.013(3) 0.016(3)
C015 0.036(3) 0.027(3) 0.020(3) 0.006(2) -0.001(2) 0.004(2)
C016 0.055(11) 0.047(10) 0.022(8) -0.002(7) 0.004(7) -0.016(9)
C017 0.058(4) 0.038(4) 0.022(3) 0.006(3) 0.013(3) 0.016(3)
C018 0.058(4) 0.038(4) 0.022(3) 0.006(3) 0.013(3) 0.016(3)
C019 0.040(10) 0.054(12) 0.039(10) 0.004(8) 0.001(8) -0.018(8)
C01A 0.058(4) 0.038(4) 0.022(3) 0.006(3) 0.013(3) 0.016(3)
C01B 0.058(4) 0.038(4) 0.022(3) 0.006(3) 0.013(3) 0.016(3)
O0 0.056(6) 0.008(4) 0.070(8) 0.001(4) 0.005(6) -0.001(4)
C01D 0.058(4) 0.038(4) 0.022(3) 0.006(3) 0.013(3) 0.016(3)
C01E 0.053(10) 0.039(10) 0.028(8) -0.004(7) 0.008(7) -0.002(8)
O01F 0.067(7) 0.103(10) 0.034(6) 0.023(6) 0.025(5) 0.044(7)
O01G 0.064(6) 0.077(7) 0.078(7) -0.060(6) 0.038(6) -0.046(6)
O1 0.067(7) 0.103(10) 0.034(6) 0.023(6) 0.025(5) 0.044(7)
O2 0.056(6) 0.008(4) 0.070(8) 0.001(4) 0.005(6) -0.001(4)

loop_
_atom_type_symbol
_atom_type_description
_atom_type_scat_dispersion_real
_atom_type_scat_dispersion_imag
_atom_type_scat_source
C C 0.0033 0.0016 'International Tables Vol C Tables 4.2.6.8 and 6.1.1.4'
H H 0.0000 0.0000 'International Tables Vol C Tables 4.2.6.8 and 6.1.1.4'
F F 0.0171 0.0103 'International Tables Vol C Tables 4.2.6.8 and 6.1.1.4'
N N 0.0061 0.0033 'International Tables Vol C Tables 4.2.6.8 and 6.1.1.4'
O O 0.0106 0.0060 'International Tables Vol C Tables 4.2.6.8 and 6.1.1.4'
S S 0.1246 0.1234 'International Tables Vol C Tables 4.2.6.8 and 6.1.1.4'

loop_
_geom_angle_atom_site_label_1
_geom_angle_atom_site_label_2
_geom_angle_atom_site_label_3
_geom_angle
_geom_angle_site_symmetry_1
_geom_angle_site_symmetry_3
_geom_angle_publ_flag
O008 S001 O008 114.2(13) . 2_655 ?
O01G S001 O008 105.6(7) . . ?
O01G S001 O008 107.6(10) 2_655 . ?
O01G S001 O008 107.6(10) . 2_655 ?
O01G S001 O008 105.6(7) 2_655 2_655 ?
O01G S001 O01G 116.7(14) . 2_655 ?
O011 S002 O011 118.4(14) 2_656 . ?
O011 S002 O01F 139.9(13) . . ?
O011 S002 O01F 100.4(12) . 2_656 ?
O011 S002 O01F 100.4(12) 2_656 . ?
O011 S002 O01F 139.9(12) 2_656 2_656 ?
O011 S002 O1 92.8(11) 2_656 2_656 ?
O011 S002 O1 87.7(11) . 2_656 ?
O011 S002 O1 87.7(11) 2_656 . ?
O011 S002 O1 92.8(11) . . ?
O01F S002 O01F 45.3(18) 2_656 . ?
O01F S002 O1 98.8(16) . . ?
O01F S002 O1 98.8(16) 2_656 2_656 ?
O01F S002 O1 80.2(16) . 2_656 ?
O01F S002 O1 80.2(16) 2_656 . ?
O1 S002 O1 179(2) 2_656 . ?
C00N O005 C00V 118.6(10) . . ?
C00F O007 C00X 118.8(11) . . ?
H00F N00A H00I 107.9 . . ?
C00T N00A H00F 109.2 . . ?
C00T N00A H00I 109.2 . . ?
C019 N00A H00F 109.2 . . ?
C019 N00A H00I 109.2 . . ?
C019 N00A C00T 112.0(12) . . ?
H00A C00B H00B 108.3 . . ?
N00D C00B H00A 109.9 . . ?
N00D C00B H00B 109.9 . . ?
N00D C00B C012 109.0(11) . . ?
C012 C00B H00A 109.9 . . ?
C012 C00B H00B 109.9 . . ?
H00M O00C H00N 104.6 . . ?
C00B N00D H00C 109.5 . . ?
C00B N00D H00D 109.5 . . ?
H00C N00D H00D 108.1 . . ?
C01E N00D C00B 110.8(12) . . ?
C01E N00D H00C 109.5 . . ?
C01E N00D H00D 109.5 . . ?
C00J C00E H00E 119.5 . . ?
C00J C00E C00R 120.9(13) . . ?
C00R C00E H00E 119.5 . . ?
O007 C00F C010 124.1(14) . . ?
C00Q C00F O007 113.3(13) . . ?
C00Q C00F C010 122.6(15) . . ?
C00N C00G H00G 121.3 . . ?
C00O C00G H00G 121.3 . . ?
C00O C00G C00N 117.5(13) . . ?
C00M C00H H00H 121.9 . . ?
C00U C00H H00H 121.9 . . ?
C00U C00H C00M 116.1(12) . . ?
C00E C00J C00V 120.7(12) . . ?
C00E C00J C013 120.7(14) . . ?
C013 C00J C00V 118.6(13) . . ?
C00P C00K C00Z 122.0(14) . . ?
C00P C00K C015 119.6(14) . . ?
C015 C00K C00Z 118.4(14) . . ?
C00H C00M C00S 118.3(12) . . ?
C00O C00M C00H 120.7(12) . . ?
C00O C00M C00S 121.0(13) . . ?
O005 C00N C00G 113.6(12) . . ?
C00U C00N O005 124.8(12) . . ?
C00U C00N C00G 121.6(13) . . ?
C00G C00O C00M 122.6(13) . . ?
C00G C00O H00O 118.7 . . ?
C00M C00O H00O 118.7 . . ?
C00K C00P H00P 120.1 . . ?
C00K C00P C010 119.7(14) . . ?
C010 C00P H00P 120.1 . . ?
C00F C00Q H00Q 121.0 . . ?
C00F C00Q C015 118.1(14) . . ?
C015 C00Q H00Q 121.0 . . ?
C00E C00R H00R 120.0 . . ?
C00E C00R C00Y 120.0(14) . . ?
C00Y C00R H00R 120.0 . . ?
F003 C00S C00M 110.7(12) . . ?
F004 C00S F003 104.3(12) . . ?
F004 C00S C00M 112.9(11) . . ?
F006 C00S F003 105.9(11) . . ?
F006 C00S F004 107.0(12) . . ?
F006 C00S C00M 115.1(12) . . ?
N00A C00T H00J 109.5 . . ?
N00A C00T H00K 109.5 . . ?
N00A C00T H00L 109.5 . . ?
H00J C00T H00K 109.5 . . ?
H00J C00T H00L 109.5 . . ?
H00K C00T H00L 109.5 . . ?
C00H C00U H00U 119.3 . . ?
C00N C00U C00H 121.3(13) . . ?
C00N C00U H00U 119.3 . . ?
O005 C00V C00J 113.9(10) . . ?
O005 C00V H00V 109.4 . . ?
O005 C00V C012 101.9(10) . . ?
C00J C00V H00V 109.4 . . ?
C00J C00V C012 112.4(11) . . ?
C012 C00V H00V 109.4 . . ?
C00Y C00W H00W 121.4 . . ?
C00Y C00W C013 117.1(13) . . ?
C013 C00W H00W 121.4 . . ?
O007 C00X H00X 110.0 . . ?
O007 C00X C016 104.8(11) . . ?
O007 C00X C017 111.7(13) . . ?
C016 C00X H00X 110.0 . . ?
C016 C00X C017 110.3(12) . . ?
C017 C00X H00X 110.0 . . ?
C00R C00Y H00Y 119.6 . . ?
C00W C00Y C00R 120.9(14) . . ?
C00W C00Y H00Y 119.6 . . ?
F009 C00Z F00I 101.3(14) . . ?
F009 C00Z C00K 111.2(16) . . ?
F00I C00Z C00K 108.6(14) . . ?
F00L C00Z F009 114.2(17) . . ?
F00L C00Z F00I 104(2) . . ?
F00L C00Z C00K 116.3(15) . . ?
C00F C010 H010 120.5 . . ?
C00P C010 C00F 119.1(14) . . ?
C00P C010 H010 120.5 . . ?
C00B C012 H01A 109.9 . . ?
C00B C012 H01B 109.9 . . ?
C00V C012 C00B 108.9(11) . . ?
C00V C012 H01A 109.9 . . ?
C00V C012 H01B 109.9 . . ?
H01A C012 H01B 108.3 . . ?
C00J C013 C00W 120.3(14) . . ?
C00J C013 H013 119.8 . . ?
C00W C013 H013 119.8 . . ?
C017 C014 H014 119.2 . . ?
C017 C014 C01A 121.6(15) . . ?
C01A C014 H014 119.2 . . ?
C00K C015 H015 119.5 . . ?
C00Q C015 C00K 120.9(14) . . ?
C00Q C015 H015 119.5 . . ?
C00X C016 H01F 108.7 . . ?
C00X C016 H01G 108.7 . . ?
C00X C016 C019 114.0(13) . . ?
H01F C016 H01G 107.6 . . ?
C019 C016 H01F 108.7 . . ?
C019 C016 H01G 108.7 . . ?
C014 C017 C00X 118.8(13) . . ?
C014 C017 C01B 121.2(15) . . ?
C01B C017 C00X 119.8(15) . . ?
C01A C018 H018 118.0 . . ?
C01D C018 H018 118.0 . . ?
C01D C018 C01A 123.9(16) . . ?
N00A C019 C016 107.5(13) . . ?
N00A C019 H01H 110.2 . . ?
N00A C019 H01I 110.2 . . ?
C016 C019 H01H 110.2 . . ?
C016 C019 H01I 110.2 . . ?
H01H C019 H01I 108.5 . . ?
C014 C01A C018 115.3(17) . . ?
C014 C01A H01J 122.3 . . ?
C018 C01A H01J 122.3 . . ?
C017 C01B H01K 121.7 . . ?
C017 C01B C01D 116.5(16) . . ?
C01D C01B H01K 121.7 . . ?
H0A O0 H0B 104.4 . . ?
C018 C01D C01B 121.4(15) . . ?
C018 C01D H01L 119.3 . . ?
C01B C01D H01L 119.3 . . ?
N00D C01E H01C 109.5 . . ?
N00D C01E H01D 109.5 . . ?
N00D C01E H01E 109.5 . . ?
H01C C01E H01D 109.5 . . ?
H01C C01E H01E 109.5 . . ?
H01D C01E H01E 109.5 . . ?
O01F O01F S002 67.4(9) 2_656 . ?
H2A O2 H2B 104.7 . . ?

loop_
_geom_bond_atom_site_label_1
_geom_bond_atom_site_label_2
_geom_bond_distance
_geom_bond_site_symmetry_2
_geom_bond_publ_flag
S001 O008 1.467(13) 2_655 ?
S001 O008 1.467(13) . ?
S001 O01G 1.444(12) . ?
S001 O01G 1.444(12) 2_655 ?
S002 O011 1.360(13) . ?
S002 O011 1.360(13) 2_656 ?
S002 O01F 1.52(3) 2_656 ?
S002 O01F 1.52(3) . ?
S002 O1 1.79(3) . ?
S002 O1 1.79(3) 2_656 ?
F003 C00S 1.379(17) . ?
F004 C00S 1.369(17) . ?
O005 C00N 1.395(16) . ?
O005 C00V 1.471(16) . ?
F006 C00S 1.343(17) . ?
O007 C00F 1.396(18) . ?
O007 C00X 1.464(17) . ?
F009 C00Z 1.33(2) . ?
N00A H00F 0.9100 . ?
N00A H00I 0.9100 . ?
N00A C00T 1.513(18) . ?
N00A C019 1.49(2) . ?
C00B H00A 0.9900 . ?
C00B H00B 0.9900 . ?
C00B N00D 1.519(17) . ?
C00B C012 1.539(17) . ?
O00C H00M 0.8688 . ?
O00C H00N 0.8702 . ?
N00D H00C 0.9100 . ?
N00D H00D 0.9100 . ?
N00D C01E 1.48(2) . ?
C00E H00E 0.9500 . ?
C00E C00J 1.35(2) . ?
C00E C00R 1.40(2) . ?
C00F C00Q 1.36(2) . ?
C00F C010 1.41(2) . ?
C00G H00G 0.9500 . ?
C00G C00N 1.404(19) . ?
C00G C00O 1.360(19) . ?
C00H H00H 0.9500 . ?
C00H C00M 1.425(19) . ?
C00H C00U 1.410(19) . ?
F00I C00Z 1.40(2) . ?
C00J C00V 1.508(19) . ?
C00J C013 1.394(19) . ?
C00K C00P 1.38(2) . ?
C00K C00Z 1.51(2) . ?
C00K C015 1.42(2) . ?
F00L C00Z 1.25(2) . ?
C00M C00O 1.372(19) . ?
C00M C00S 1.496(19) . ?
C00N C00U 1.363(19) . ?
C00O H00O 0.9500 . ?
C00P H00P 0.9500 . ?
C00P C010 1.39(2) . ?
C00Q H00Q 0.9500 . ?
C00Q C015 1.39(2) . ?
C00R H00R 0.9500 . ?
C00R C00Y 1.402(19) . ?
C00T H00J 0.9800 . ?
C00T H00K 0.9800 . ?
C00T H00L 0.9800 . ?
C00U H00U 0.9500 . ?
C00V H00V 1.0000 . ?
C00V C012 1.518(18) . ?
C00W H00W 0.9500 . ?
C00W C00Y 1.40(2) . ?
C00W C013 1.46(2) . ?
C00X H00X 1.0000 . ?
C00X C016 1.50(2) . ?
C00X C017 1.53(2) . ?
C00Y H00Y 0.9500 . ?
C010 H010 0.9500 . ?
C012 H01A 0.9900 . ?
C012 H01B 0.9900 . ?
C013 H013 0.9500 . ?
C014 H014 0.9500 . ?
C014 C017 1.39(2) . ?
C014 C01A 1.41(2) . ?
C015 H015 0.9500 . ?
C016 H01F 0.9900 . ?
C016 H01G 0.9900 . ?
C016 C019 1.54(2) . ?
C017 C01B 1.42(2) . ?
C018 H018 0.9500 . ?
C018 C01A 1.44(2) . ?
C018 C01D 1.31(2) . ?
C019 H01H 0.9900 . ?
C019 H01I 0.9900 . ?
C01A H01J 0.9500 . ?
C01B H01K 0.9500 . ?
C01B C01D 1.44(2) . ?
O0 H0A 0.8702 . ?
O0 H0B 0.8702 . ?
C01D H01L 0.9500 . ?
C01E H01C 0.9800 . ?
C01E H01D 0.9800 . ?
C01E H01E 0.9800 . ?
O01F O01F 1.17(5) 2_656 ?
O2 H2A 0.8683 . ?
O2 H2B 0.8683 . ?

loop_
_geom_torsion_atom_site_label_1
_geom_torsion_atom_site_label_2
_geom_torsion_atom_site_label_3
_geom_torsion_atom_site_label_4
_geom_torsion
_geom_torsion_site_symmetry_1
_geom_torsion_site_symmetry_2
_geom_torsion_site_symmetry_3
_geom_torsion_site_symmetry_4
_geom_torsion_publ_flag
O005 C00N C00U C00H -175.2(13) . . . . ?
O005 C00V C012 C00B 177.4(9) . . . . ?
O007 C00F C00Q C015 -179.2(12) . . . . ?
O007 C00F C010 C00P 180.0(13) . . . . ?
O007 C00X C016 C019 70.8(16) . . . . ?
O007 C00X C017 C014 -140.8(14) . . . . ?
O007 C00X C017 C01B 44.0(18) . . . . ?
N00D C00B C012 C00V 174.6(11) . . . . ?
C00E C00J C00V O005 138.8(13) . . . . ?
C00E C00J C00V C012 -105.8(15) . . . . ?
C00E C00J C013 C00W 1(2) . . . . ?
C00E C00R C00Y C00W 0(2) . . . . ?
C00F O007 C00X C016 -170.2(12) . . . . ?
C00F O007 C00X C017 70.4(15) . . . . ?
C00F C00Q C015 C00K 0(2) . . . . ?
C00G C00N C00U C00H 3(2) . . . . ?
C00H C00M C00O C00G 1(2) . . . . ?
C00H C00M C00S F003 -108.7(15) . . . . ?
C00H C00M C00S F004 134.8(14) . . . . ?
C00H C00M C00S F006 11.4(19) . . . . ?
C00J C00E C00R C00Y 1(2) . . . . ?
C00J C00V C012 C00B 55.0(14) . . . . ?
C00K C00P C010 C00F -1(2) . . . . ?
C00M C00H C00U C00N -2(2) . . . . ?
C00N O005 C00V C00J -76.6(15) . . . . ?
C00N O005 C00V C012 162.1(11) . . . . ?
C00N C00G C00O C00M 0(2) . . . . ?
C00O C00G C00N O005 176.4(12) . . . . ?
C00O C00G C00N C00U -2(2) . . . . ?
C00O C00M C00S F003 73.5(17) . . . . ?
C00O C00M C00S F004 -43.1(19) . . . . ?
C00O C00M C00S F006 -166.4(13) . . . . ?
C00P C00K C00Z F009 -19(2) . . . . ?
C00P C00K C00Z F00I 91.4(19) . . . . ?
C00P C00K C00Z F00L -152.1(19) . . . . ?
C00P C00K C015 C00Q 0(2) . . . . ?
C00Q C00F C010 C00P 1(2) . . . . ?
C00R C00E C00J C00V 176.3(13) . . . . ?
C00R C00E C00J C013 -2(2) . . . . ?
C00S C00M C00O C00G 179.3(13) . . . . ?
C00T N00A C019 C016 -169.1(12) . . . . ?
C00U C00H C00M C00O 0(2) . . . . ?
C00U C00H C00M C00S -178.3(13) . . . . ?
C00V O005 C00N C00G -178.1(11) . . . . ?
C00V O005 C00N C00U 0.6(19) . . . . ?
C00V C00J C013 C00W -177.2(13) . . . . ?
C00X O007 C00F C00Q -170.4(12) . . . . ?
C00X O007 C00F C010 11(2) . . . . ?
C00X C016 C019 N00A 88.5(18) . . . . ?
C00X C017 C01B C01D 174.6(14) . . . . ?
C00Y C00W C013 C00J 1(2) . . . . ?
C00Z C00K C00P C010 179.4(15) . . . . ?
C00Z C00K C015 C00Q -178.5(14) . . . . ?
C010 C00F C00Q C015 0(2) . . . . ?
O011 S002 O01F O01F -156(3) 2_656 . . 2_656 ?
O011 S002 O01F O01F 39(4) . . . 2_656 ?
C012 C00B N00D C01E -172.4(12) . . . . ?
C013 C00J C00V O005 -42.8(18) . . . . ?
C013 C00J C00V C012 72.5(16) . . . . ?
C013 C00W C00Y C00R -1(2) . . . . ?
C014 C017 C01B C01D 0(2) . . . . ?
C015 C00K C00P C010 1(2) . . . . ?
C015 C00K C00Z F009 159.7(14) . . . . ?
C015 C00K C00Z F00I -89.7(17) . . . . ?
C015 C00K C00Z F00L 27(3) . . . . ?
C016 C00X C017 C014 103.1(16) . . . . ?
C016 C00X C017 C01B -72.1(18) . . . . ?
C017 C00X C016 C019 -168.9(14) . . . . ?
C017 C014 C01A C018 0(2) . . . . ?
C017 C01B C01D C018 -1(2) . . . . ?
C01A C014 C017 C00X -174.3(14) . . . . ?
C01A C014 C017 C01B 1(2) . . . . ?
C01A C018 C01D C01B 2(3) . . . . ?
C01D C018 C01A C014 -1(2) . . . . ?
O1 S002 O01F O01F 113(3) 2_656 . . 2_656 ?
O1 S002 O01F O01F -67(3) . . . 2_656 ?

loop_
_twin_individual_id
_twin_individual_mass_fraction_refined
1 0.957(3)
2 0.043(3)
